data_2212348
loop_
_publ_author_name
'Zhang, Yu'
'Fang, Hua'
'Jin, Li-Ren'
'Zheng, Jian-Feng'

_publ_section_title
;
 (3<i>S</i>,4<i>S</i>)-<i>tert</i>-Butyl
 4-amino-3-hydroxy-5-phenylpentanoate
;
_journal_coeditor_code RZ2115
_journal_issue 2
_journal_name_full 'Acta Crystallographica Section E'
_journal_page_first o1051
_journal_page_last o1052
_journal_paper_doi 10.1107/S1600536807004278
_journal_volume 63
_journal_year 2007
_chemical_formula_iupac 'C15 H23 N O3'
_chemical_formula_moiety 'C15 H23 N O3'
_chemical_formula_sum 'C15 H23 N O3'
_chemical_formula_weight 265.34
_chemical_name_systematic
;
(3S,4S)-tert-Butyl 4-amino-3-hydroxy-5-phenylpentanoate
;
_space_group_IT_number 19
_symmetry_cell_setting orthorhombic
_symmetry_space_group_name_Hall 'P 2ac 2ab'
_symmetry_space_group_name_H-M 'P 21 21 21'
_atom_sites_solution_hydrogens geom
_atom_sites_solution_primary direct
_atom_sites_solution_secondary difmap
_audit_creation_method SHELXL-97
_cell_angle_alpha 90.00
_cell_angle_beta 90.00
_cell_angle_gamma 90.00
_cell_formula_units_Z 4
_cell_length_a 11.696(3)
_cell_length_b 14.377(4)
_cell_length_c 9.177(2)
_cell_measurement_reflns_used 4607
_cell_measurement_temperature 298(2)
_cell_measurement_theta_max 26.97
_cell_measurement_theta_min 2.24
_cell_volume 1543.1(7)
_computing_cell_refinement 'SAINT (Bruker, 2001)'
_computing_data_collection 'SMART (Bruker, 2001)'
_computing_data_reduction SAINT
_computing_molecular_graphics 'ORTEP-3 (Farrugia, 1997)'
_computing_publication_material SHELXL97
_computing_structure_refinement 'SHELXL97 (Sheldrick, 1997)'
_computing_structure_solution 'SHELXS97 (Sheldrick, 1997)'
_diffrn_ambient_temperature 298(2)
_diffrn_measured_fraction_theta_full 0.998
_diffrn_measured_fraction_theta_max 0.998
_diffrn_measurement_device_type 'Bruker APEX area-detector'
_diffrn_measurement_method '\f and \w'
_diffrn_radiation_monochromator graphite
_diffrn_radiation_source 'fine-focus sealed tube'
_diffrn_radiation_type MoK\a
_diffrn_radiation_wavelength 0.71073
_diffrn_reflns_av_R_equivalents 0.0155
_diffrn_reflns_av_sigmaI/netI 0.0145
_diffrn_reflns_limit_h_max 13
_diffrn_reflns_limit_h_min -14
_diffrn_reflns_limit_k_max 17
_diffrn_reflns_limit_k_min -15
_diffrn_reflns_limit_l_max 11
_diffrn_reflns_limit_l_min -9
_diffrn_reflns_number 8320
_diffrn_reflns_theta_full 26.00
_diffrn_reflns_theta_max 26.00
_diffrn_reflns_theta_min 2.24
_diffrn_standards_decay_% 0
_diffrn_standards_number 0
_exptl_absorpt_coefficient_mu 0.079
_exptl_absorpt_correction_T_max 0.9806
_exptl_absorpt_correction_T_min 0.9662
_exptl_absorpt_correction_type multi-scan
_exptl_absorpt_process_details '(SADABS; Bruker, 2001)'
_exptl_crystal_colour colourless
_exptl_crystal_density_diffrn 1.142
_exptl_crystal_density_method 'not measured'
_exptl_crystal_description chunk
_exptl_crystal_F_000 576
_exptl_crystal_size_max 0.44
_exptl_crystal_size_mid 0.32
_exptl_crystal_size_min 0.25
_refine_diff_density_max 0.190
_refine_diff_density_min -0.205
_refine_ls_extinction_method none
_refine_ls_goodness_of_fit_ref 0.854
_refine_ls_hydrogen_treatment mixed
_refine_ls_matrix_type full
_refine_ls_number_parameters 184
_refine_ls_number_reflns 1743
_refine_ls_number_restraints 0
_refine_ls_restrained_S_all 0.854
_refine_ls_R_factor_all 0.0425
_refine_ls_R_factor_gt 0.0399
_refine_ls_shift/su_max 0.000
_refine_ls_shift/su_mean 0.000
_refine_ls_structure_factor_coef Fsqd
_refine_ls_weighting_details 'calc w=1/[\s^2^(Fo^2^)+(0.0925P)^2^+0.2485P] where P=(Fo^2^+2Fc^2^)/3'
_refine_ls_weighting_scheme calc
_refine_ls_wR_factor_gt 0.1114
_refine_ls_wR_factor_ref 0.1150
_reflns_number_gt 1626
_reflns_number_total 1743
_reflns_threshold_expression I>2\s(I)
_cod_data_source_file rz2115.cif
_cod_data_source_block I
_cod_database_code 2212348
_cod_database_fobs_code 2212348

loop_
_symmetry_equiv_pos_as_xyz
'x, y, z'
'-x+1/2, -y, z+1/2'
'-x, y+1/2, -z+1/2'
'x+1/2, -y+1/2, -z'

loop_
_atom_site_type_symbol
_atom_site_label
_atom_site_fract_x
_atom_site_fract_y
_atom_site_fract_z
_atom_site_U_iso_or_equiv
_atom_site_adp_type
_atom_site_calc_flag
_atom_site_refinement_flags
_atom_site_occupancy
N N1 0.27728(19) 1.10961(14) 0.1347(2) 0.0542(5) Uani d . 1
H H1A 0.341(2) 1.079(2) 0.104(3) 0.065(8) Uiso d . 1
H H1B 0.298(2) 1.164(2) 0.163(3) 0.070(8) Uiso d . 1
O O1 0.27832(14) 0.99005(12) -0.11032(19) 0.0589(4) Uani d . 1
H H1C 0.262(2) 0.9569(17) -0.191(3) 0.063(7) Uiso d . 1
C C1 0.1506(3) 1.34380(18) -0.0452(5) 0.1014(13) Uani d . 1
H H1D 0.0882 1.3199 -0.0956 0.122 Uiso calc R 1
O O2 0.02272(15) 0.88581(11) -0.15206(16) 0.0606(4) Uani d . 1
C C2 0.1418(4) 1.4295(2) 0.0207(7) 0.142(2) Uani d . 1
H H2A 0.0737 1.4627 0.0147 0.171 Uiso calc R 1
O O3 0.04563(13) 0.81952(10) 0.06730(16) 0.0539(4) Uani d . 1
C C3 0.2325(4) 1.46605(19) 0.0948(6) 0.1185(16) Uani d . 1
H H3A 0.2261 1.5236 0.1402 0.142 Uiso calc R 1
C C4 0.3315(3) 1.41814(19) 0.1018(4) 0.0854(9) Uani d . 1
H H4A 0.3939 1.4430 0.1510 0.102 Uiso calc R 1
C C5 0.3399(2) 1.33201(18) 0.0357(3) 0.0673(6) Uani d . 1
H H5A 0.4086 1.2996 0.0411 0.081 Uiso calc R 1
C C6 0.2494(2) 1.29301(14) -0.0379(3) 0.0591(6) Uani d . 1
C C7 0.2538(2) 1.19634(15) -0.1000(2) 0.0580(5) Uani d . 1
H H7A 0.3325 1.1802 -0.1221 0.070 Uiso calc R 1
H H7B 0.2105 1.1943 -0.1901 0.070 Uiso calc R 1
C C8 0.20432(17) 1.12504(13) 0.0080(2) 0.0432(4) Uani d . 1
H H8A 0.1322 1.1509 0.0443 0.052 Uiso calc R 1
C C9 0.17578(17) 1.03271(13) -0.0633(2) 0.0433(4) Uani d . 1
H H9A 0.1269 1.0441 -0.1482 0.052 Uiso calc R 1
C C10 0.1130(2) 0.96983(14) 0.0421(2) 0.0537(5) Uani d . 1
H H10A 0.1669 0.9472 0.1142 0.064 Uiso calc R 1
H H10B 0.0555 1.0061 0.0928 0.064 Uiso calc R 1
C C11 0.05589(17) 0.88790(13) -0.0287(2) 0.0458(4) Uani d . 1
C C12 -0.0250(2) 0.73602(15) 0.0396(3) 0.0555(5) Uani d . 1
C C13 -0.1474(2) 0.7661(2) 0.0221(4) 0.0845(9) Uani d . 1
H H13A -0.1555 0.8007 -0.0668 0.127 Uiso calc R 1
H H13B -0.1690 0.8045 0.1031 0.127 Uiso calc R 1
H H13C -0.1958 0.7122 0.0189 0.127 Uiso calc R 1
C C14 -0.0056(3) 0.6813(2) 0.1769(3) 0.0897(10) Uani d . 1
H H14A -0.0336 0.7160 0.2589 0.135 Uiso calc R 1
H H14B 0.0746 0.6697 0.1889 0.135 Uiso calc R 1
H H14C -0.0457 0.6231 0.1708 0.135 Uiso calc R 1
C C15 0.0180(2) 0.68338(17) -0.0908(3) 0.0698(7) Uani d . 1
H H15A 0.0050 0.7194 -0.1773 0.105 Uiso calc R 1
H H15B -0.0219 0.6252 -0.0983 0.105 Uiso calc R 1
H H15C 0.0984 0.6718 -0.0801 0.105 Uiso calc R 1

loop_
_atom_site_aniso_label
_atom_site_aniso_U_11
_atom_site_aniso_U_22
_atom_site_aniso_U_33
_atom_site_aniso_U_12
_atom_site_aniso_U_13
_atom_site_aniso_U_23
N1 0.0720(12) 0.0470(10) 0.0436(9) -0.0092(9) -0.0121(9) 0.0036(8)
O1 0.0599(9) 0.0603(9) 0.0564(9) 0.0039(8) 0.0043(7) -0.0138(8)
C1 0.099(2) 0.0474(13) 0.158(4) -0.0028(13) -0.064(2) 0.0079(17)
O2 0.0791(11) 0.0578(9) 0.0450(8) -0.0156(8) -0.0090(8) 0.0031(7)
C2 0.127(3) 0.0485(14) 0.251(6) 0.0197(18) -0.073(4) -0.011(3)
O3 0.0633(8) 0.0519(8) 0.0465(7) -0.0204(7) -0.0032(7) 0.0034(6)
C3 0.138(3) 0.0438(13) 0.174(4) -0.0025(18) -0.038(3) -0.011(2)
C4 0.101(2) 0.0618(15) 0.094(2) -0.0285(15) -0.0236(18) -0.0002(16)
C5 0.0680(14) 0.0630(13) 0.0708(15) -0.0148(11) -0.0052(12) 0.0064(13)
C6 0.0758(14) 0.0442(10) 0.0574(11) -0.0140(10) -0.0137(12) 0.0159(10)
C7 0.0792(14) 0.0510(11) 0.0437(10) -0.0128(11) -0.0045(10) 0.0080(9)
C8 0.0524(10) 0.0397(9) 0.0374(9) -0.0019(8) -0.0002(8) 0.0033(8)
C9 0.0511(10) 0.0415(9) 0.0373(9) -0.0014(8) -0.0013(8) -0.0003(8)
C10 0.0700(13) 0.0473(10) 0.0437(10) -0.0132(10) 0.0020(10) -0.0022(9)
C11 0.0480(10) 0.0469(10) 0.0425(10) -0.0048(8) 0.0041(8) -0.0035(8)
C12 0.0568(11) 0.0517(11) 0.0580(12) -0.0194(10) -0.0016(10) 0.0009(10)
C13 0.0531(13) 0.0857(18) 0.115(2) -0.0178(13) 0.0102(15) -0.0138(19)
C14 0.114(2) 0.0813(18) 0.0740(17) -0.0458(18) -0.0122(17) 0.0230(15)
C15 0.0768(15) 0.0545(13) 0.0780(17) -0.0064(12) -0.0040(14) -0.0089(13)

loop_
_atom_type_symbol
_atom_type_description
_atom_type_scat_dispersion_real
_atom_type_scat_dispersion_imag
_atom_type_scat_source
C C 0.0033 0.0000 'International Tables Vol C Tables 4.2.6.8 and 6.1.1.4'
H H 0.0000 0.0000 'International Tables Vol C Tables 4.2.6.8 and 6.1.1.4'
N N 0.0061 0.0000 'International Tables Vol C Tables 4.2.6.8 and 6.1.1.4'
O O 0.0106 0.0000 'International Tables Vol C Tables 4.2.6.8 and 6.1.1.4'

loop_
_geom_angle_atom_site_label_1
_geom_angle_atom_site_label_2
_geom_angle_atom_site_label_3
_geom_angle
C8 N1 H1A 107.9(17)
C8 N1 H1B 105.4(19)
H1A N1 H1B 108(2)
C9 O1 H1C 107.5(18)
C6 C1 C2 121.3(3)
C6 C1 H1D 119.3
C2 C1 H1D 119.3
C3 C2 C1 120.3(3)
C3 C2 H2A 119.8
C1 C2 H2A 119.8
C11 O3 C12 122.56(15)
C4 C3 C2 119.6(3)
C4 C3 H3A 120.2
C2 C3 H3A 120.2
C3 C4 C5 119.9(3)
C3 C4 H4A 120.1
C5 C4 H4A 120.1
C6 C5 C4 121.7(3)
C6 C5 H5A 119.1
C4 C5 H5A 119.1
C1 C6 C5 117.2(2)
C1 C6 C7 120.3(2)
C5 C6 C7 122.4(2)
C6 C7 C8 111.02(18)
C6 C7 H7A 109.4
C8 C7 H7A 109.4
C6 C7 H7B 109.4
C8 C7 H7B 109.4
H7A C7 H7B 108.0
N1 C8 C9 109.84(16)
N1 C8 C7 113.22(17)
C9 C8 C7 112.82(16)
N1 C8 H8A 106.8
C9 C8 H8A 106.8
C7 C8 H8A 106.8
O1 C9 C10 110.30(17)
O1 C9 C8 108.93(16)
C10 C9 C8 110.71(16)
O1 C9 H9A 109.0
C10 C9 H9A 109.0
C8 C9 H9A 109.0
C11 C10 C9 114.08(17)
C11 C10 H10A 108.7
C9 C10 H10A 108.7
C11 C10 H10B 108.7
C9 C10 H10B 108.7
H10A C10 H10B 107.6
O2 C11 O3 125.49(18)
O2 C11 C10 124.93(19)
O3 C11 C10 109.56(16)
O3 C12 C15 111.04(19)
O3 C12 C14 101.36(19)
C15 C12 C14 110.7(2)
O3 C12 C13 108.45(19)
C15 C12 C13 112.2(2)
C14 C12 C13 112.5(3)
C12 C13 H13A 109.5
C12 C13 H13B 109.5
H13A C13 H13B 109.5
C12 C13 H13C 109.5
H13A C13 H13C 109.5
H13B C13 H13C 109.5
C12 C14 H14A 109.5
C12 C14 H14B 109.5
H14A C14 H14B 109.5
C12 C14 H14C 109.5
H14A C14 H14C 109.5
H14B C14 H14C 109.5
C12 C15 H15A 109.5
C12 C15 H15B 109.5
H15A C15 H15B 109.5
C12 C15 H15C 109.5
H15A C15 H15C 109.5
H15B C15 H15C 109.5

loop_
_geom_bond_atom_site_label_1
_geom_bond_atom_site_label_2
_geom_bond_distance
N1 C8 1.459(3)
N1 H1A 0.91(3)
N1 H1B 0.86(3)
O1 C9 1.414(3)
O1 H1C 0.90(3)
C1 C6 1.368(4)
C1 C2 1.376(5)
C1 H1D 0.9300
O2 C11 1.197(2)
C2 C3 1.365(6)
C2 H2A 0.9300
O3 C11 1.325(2)
O3 C12 1.479(2)
C3 C4 1.348(5)
C3 H3A 0.9300
C4 C5 1.383(4)
C4 H4A 0.9300
C5 C6 1.375(3)
C5 H5A 0.9300
C6 C7 1.503(3)
C7 C8 1.539(3)
C7 H7A 0.9700
C7 H7B 0.9700
C8 C9 1.517(3)
C8 H8A 0.9800
C9 C10 1.514(3)
C9 H9A 0.9800
C10 C11 1.502(3)
C10 H10A 0.9700
C10 H10B 0.9700
C12 C15 1.502(4)
C12 C14 1.503(4)
C12 C13 1.504(4)
C13 H13A 0.9600
C13 H13B 0.9600
C13 H13C 0.9600
C14 H14A 0.9600
C14 H14B 0.9600
C14 H14C 0.9600
C15 H15A 0.9600
C15 H15B 0.9600
C15 H15C 0.9600

loop_
_geom_hbond_atom_site_label_D
_geom_hbond_atom_site_label_H
_geom_hbond_atom_site_label_A
_geom_hbond_site_symmetry_A
_geom_hbond_distance_DH
_geom_hbond_distance_HA
_geom_hbond_distance_DA
_geom_hbond_angle_DHA
C13 H13A O2 . 0.96 2.54 3.078(3) 115.5
C15 H15A O2 . 0.96 2.41 2.965(3) 116.2
N1 H1A O1 . 0.91(3) 2.46(3) 2.830(3) 105(2)
O1 H1C N1 2_574 0.90(3) 1.92(3) 2.820(3) 178(2)

loop_
_cod_related_entry_id
_cod_related_entry_database
_cod_related_entry_code
1 ChemSpider 21185567
